data_1569666
loop_
_publ_author_name
'Quiroz, Manuel'
'Lockart, Molly M.'
'Xue, Shan'
'Jones, Dakota'
'Guo, Yisong'
'Pierce, Brad S.'
'Dunbar, Kim R.'
'Hall, Michael B.'
'Darensbourg, Marcetta Y.'

_publ_section_title
;
 Magnetic coupling between Fe(NO) spin probe ligands through diamagnetic
 Ni<sup>II</sup>, Pd<sup>II</sup> and Pt<sup>II</sup> tetrathiolate
 bridges.
;
_journal_issue 34
_journal_name_full 'Chemical science'
_journal_page_first 9167
_journal_page_last 9174
_journal_paper_doi 10.1039/d3sc01546g
_journal_volume 14
_journal_year 2023
_chemical_formula_moiety '2(C9 H18 Fe N3 Ni0.5 O S2), 2(B F4), 2(C2 H3 N)'
_chemical_formula_sum 'C22 H42 B2 F8 Fe2 N8 Ni O2 S4'
_chemical_formula_weight 922.90
_chemical_name_systematic FeNiFe
_chemical_properties_physical Air-sensitive
_space_group_crystal_system triclinic
_space_group_IT_number 2
_space_group_name_Hall '-P 1'
_space_group_name_H-M_alt 'P -1'
_atom_sites_solution_hydrogens geom
_atom_sites_solution_primary dual
_audit_creation_date 2022-11-11
_audit_creation_method
;
Olex2 1.5
(compiled 2022.04.07 svn.rca3783a0 for OlexSys, GUI svn.r6498)
;
_audit_update_record
;
2022-12-19 deposited with the CCDC.	2023-08-08 downloaded from the CCDC.
;
_cell_angle_alpha 85.406(2)
_cell_angle_beta 89.714(2)
_cell_angle_gamma 82.273(2)
_cell_formula_units_Z 2
_cell_length_a 7.7964(6)
_cell_length_b 11.2004(8)
_cell_length_c 20.4101(14)
_cell_measurement_reflns_used 5275
_cell_measurement_temperature 110.00
_cell_measurement_theta_max 24.883
_cell_measurement_theta_min 2.609
_cell_volume 1760.4(2)
_computing_cell_refinement 'SAINT V8.38A (Bruker, 2018)'
_computing_data_collection 'APEX 4 (Bruker, 2022)'
_computing_data_reduction 'SAINT V8.38A (Bruker, 2018)'
_computing_molecular_graphics 'Olex2 1.5 (Dolomanov et al., 2009)'
_computing_publication_material 'Olex2 1.5 (Dolomanov et al., 2009)'
_computing_structure_refinement 'XL  (Sheldrick, 2008)'
_computing_structure_solution 'SHELXT  (Sheldrick, 2015)'
_diffrn_ambient_temperature 110.00
_diffrn_measured_fraction_theta_full 0.875
_diffrn_measured_fraction_theta_max 0.876
_diffrn_measurement_device_type 'Bruker Quest (PHOTON III)'
_diffrn_measurement_method '\f and \w scans'
_diffrn_radiation_type MoK\a
_diffrn_radiation_wavelength 0.71073
_diffrn_reflns_av_unetI/netI 0.0757
_diffrn_reflns_Laue_measured_fraction_full 0.875
_diffrn_reflns_Laue_measured_fraction_max 0.876
_diffrn_reflns_limit_h_max 9
_diffrn_reflns_limit_h_min -9
_diffrn_reflns_limit_k_max 13
_diffrn_reflns_limit_k_min -13
_diffrn_reflns_limit_l_max 24
_diffrn_reflns_limit_l_min 0
_diffrn_reflns_number 5987
_diffrn_reflns_point_group_measured_fraction_full 0.875
_diffrn_reflns_point_group_measured_fraction_max 0.876
_diffrn_reflns_theta_full 25.070
_diffrn_reflns_theta_max 25.070
_diffrn_reflns_theta_min 1.841
_diffrn_source_current 1.0
_diffrn_source_power 0.05
_diffrn_source_voltage 50.0
_diffrn_standards_number 0
_exptl_absorpt_coefficient_mu 1.659
_exptl_absorpt_correction_T_max 0.745
_exptl_absorpt_correction_T_min 0.589
_exptl_absorpt_correction_type multi-scan
_exptl_absorpt_process_details
;
 TWINABS-2012/1 (Bruker,2012) was used for absorption correction.
 
For component 1:
 wR2(int) was 0.0886 before and 0.0441 after correction.
 
For component 2:
 wR2(int) was 0.0950 before and 0.0491 after correction.
 The Ratio of minimum to maximum transmission is 0.79.

Final HKLF 4 output contains 42174 reflections, Rint = 0.0817
 (20391 with I > 3sig(I), Rint = 0.0642)
;
_exptl_crystal_colour 'metallic greenish yellow'
_exptl_crystal_colour_lustre metallic
_exptl_crystal_colour_modifier greenish
_exptl_crystal_colour_primary yellow
_exptl_crystal_density_diffrn 1.741
_exptl_crystal_description plate
_exptl_crystal_F_000 944
_exptl_crystal_preparation 'CH3CN and Et2O,Magnetic properties'
_exptl_crystal_recrystallization_method 'vapor diffusion'
_exptl_crystal_size_max 0.142
_exptl_crystal_size_mid 0.023
_exptl_crystal_size_min 0.015
_refine_diff_density_max 0.651
_refine_diff_density_min -0.733
_refine_diff_density_rms 0.162
_refine_ls_extinction_method none
_refine_ls_goodness_of_fit_ref 1.139
_refine_ls_hydrogen_treatment constr
_refine_ls_matrix_type full
_refine_ls_number_parameters 430
_refine_ls_number_reflns 5987
_refine_ls_number_restraints 3
_refine_ls_restrained_S_all 1.139
_refine_ls_R_factor_all 0.0906
_refine_ls_R_factor_gt 0.0675
_refine_ls_shift/su_max 0.000
_refine_ls_shift/su_mean 0.000
_refine_ls_structure_factor_coef Fsqd
_refine_ls_weighting_details 'w=1/[\s^2^(Fo^2^)+28.4729P] where P=(Fo^2^+2Fc^2^)/3'
_refine_ls_weighting_scheme calc
_refine_ls_wR_factor_gt 0.1588
_refine_ls_wR_factor_ref 0.1709
_reflns_Friedel_coverage 0.000
_reflns_number_gt 5045
_reflns_number_total 5987
_reflns_threshold_expression 'I > 2\s(I)'
_cod_data_source_file d3sc01546g2.cif
_cod_data_source_block fenife_073122_0m_4
_cod_depositor_comments 'Adding full bibliography for 1569666--1569668.cif.'
_cod_database_code 1569666
_shelx_shelxl_version_number 2018/3
_shelx_space_group_comment
;
The symmetry employed for this shelxl refinement is uniquely defined
by the following loop, which should always be used as a source of
symmetry information in preference to the above space-group names.
They are only intended as comments.
;
_shelx_estimated_absorpt_t_max 0.976
_shelx_estimated_absorpt_t_min 0.799
_olex2_refinement_description
;
1. Twinned data refinement
 Scales: 0.54635
 0.45365
2. Restrained distances
 C13-C14 \\sim C13-C12
 with sigma of 0.02
 C4-C3 \\sim C4-C5
 with sigma of 0.02
 C7-C6 \\sim C16-C15
 with sigma of 0.02
3. Uiso/Uaniso restraints and constraints
Uanis(C6) = Uanis(C7)
Uanis(C8) = Uanis(C9)
Uanis(C6) = Uanis(C15)
Uanis(C6) = Uanis(C7) = Uanis(C15)
4.a Secondary CH2 refined with riding coordinates:
 C1(H1A,H1B), C2(H2A,H2B), C3(H3A,H3B), C4(H4A,H4B), C5(H5A,H5B), C6(H6A,H6B),
 C7(H7A,H7B), C8(H8A,H8B), C9(H9A,H9B), C10(H10A,H10B), C11(H11A,H11B),
 C12(H12A,H12B), C13(H13A,H13B), C14(H14A,H14B), C15(H15A,H15B), C16(H16A,H16B),
  C17(H17A,H17B), C18(H18A,H18B)
4.b Idealised Me refined as rotating group:
 C3S(H3SA,H3SB,H3SC), C6S(H6SA,H6SB,H6SC)
;
_olex2_exptl_crystal_mounting_method loop
_olex2_submission_original_sample_id MDB_MQ_221109_dQ_FeNiFe_073122
_olex2_submission_special_instructions 'No special instructions were received'

loop_
_space_group_symop_operation_xyz
'x, y, z'
'-x, -y, -z'

loop_
_atom_site_label
_atom_site_type_symbol
_atom_site_fract_x
_atom_site_fract_y
_atom_site_fract_z
_atom_site_U_iso_or_equiv
_atom_site_adp_type
_atom_site_occupancy
_atom_site_site_symmetry_order
_atom_site_calc_flag
_atom_site_refinement_flags_posn
_atom_site_refinement_flags_adp
_atom_site_refinement_flags_occupancy
_atom_site_disorder_assembly
_atom_site_disorder_group
Ni1 Ni 1.000000 0.500000 0.000000 0.0147(5) Uani 1 2 d S . P . .
Fe1 Fe 0.7784(2) 0.58941(16) 0.10842(8) 0.0160(4) Uani 1 1 d . . . . .
S1 S 0.7217(4) 0.4985(3) 0.01899(15) 0.0174(7) Uani 1 1 d . . . . .
S2 S 0.9610(4) 0.6762(3) 0.04216(14) 0.0164(6) Uani 1 1 d . . . . .
O1 O 0.5118(13) 0.7850(9) 0.1011(6) 0.048(3) Uani 1 1 d . . . . .
N1 N 0.7342(13) 0.4402(10) 0.1631(5) 0.023(2) Uani 1 1 d . . . . .
N2 N 0.9448(13) 0.5927(9) 0.1830(5) 0.017(2) Uani 1 1 d . . . . .
N3 N 0.6119(13) 0.7006(9) 0.1153(5) 0.023(2) Uani 1 1 d . . . . .
C1 C 0.6851(16) 0.3500(12) 0.0577(6) 0.022(3) Uani 1 1 d . . . . .
H1A H 0.596256 0.317018 0.032675 0.027 Uiso 1 1 calc R U . . .
H1B H 0.793643 0.292892 0.057710 0.027 Uiso 1 1 calc R U . . .
C2 C 0.6259(18) 0.3646(12) 0.1265(6) 0.025(3) Uani 1 1 d . . . . .
H2A H 0.630671 0.283767 0.150430 0.030 Uiso 1 1 calc R U . . .
H2B H 0.503898 0.403115 0.125737 0.030 Uiso 1 1 calc R U . . .
C3 C 0.6425(17) 0.4694(12) 0.2257(6) 0.024(3) Uani 1 1 d D . . . .
H3A H 0.601151 0.395602 0.246374 0.029 Uiso 1 1 calc R U . . .
H3B H 0.540073 0.530399 0.215477 0.029 Uiso 1 1 calc R U . . .
C4 C 0.7575(17) 0.5176(12) 0.2740(6) 0.028(3) Uani 1 1 d D . . . .
H4A H 0.845080 0.450385 0.291417 0.033 Uiso 1 1 calc R U . . .
H4B H 0.685994 0.545633 0.311382 0.033 Uiso 1 1 calc R U . . .
C5 C 0.8506(19) 0.6205(12) 0.2457(6) 0.026(3) Uani 1 1 d D . . . .
H5A H 0.765206 0.693848 0.237025 0.031 Uiso 1 1 calc R U . . .
H5B H 0.934697 0.638136 0.278577 0.031 Uiso 1 1 calc R U . . .
C6 C 0.9125(16) 0.3756(11) 0.1777(7) 0.0219(16) Uani 1 1 d D . . . .
H6A H 0.952754 0.327519 0.140621 0.026 Uiso 1 1 calc R U . . .
H6B H 0.909587 0.319392 0.217564 0.026 Uiso 1 1 calc R U . . .
C7 C 1.0387(16) 0.4654(11) 0.1886(7) 0.0219(16) Uani 1 1 d D . . . .
H7A H 1.092494 0.446979 0.232703 0.026 Uiso 1 1 calc R U . . .
H7B H 1.131828 0.457853 0.155428 0.026 Uiso 1 1 calc R U . . .
C8 C 1.0660(16) 0.6845(12) 0.1693(6) 0.022(2) Uani 1 1 d . . . . .
H8A H 1.163525 0.667796 0.201074 0.026 Uiso 1 1 calc R U . . .
H8B H 1.004325 0.765857 0.175817 0.026 Uiso 1 1 calc R U . . .
C9 C 1.1365(16) 0.6838(12) 0.1004(6) 0.022(2) Uani 1 1 d . . . . .
H9A H 1.226637 0.613170 0.097400 0.026 Uiso 1 1 calc R U . . .
H9B H 1.190245 0.757990 0.089371 0.026 Uiso 1 1 calc R U . . .
Ni2 Ni 0.500000 0.000000 0.500000 0.0170(5) Uani 1 2 d S . P . .
Fe2 Fe 0.2701(2) 0.05847(17) 0.38435(8) 0.0175(4) Uani 1 1 d . . . . .
S3 S 0.2210(4) -0.0087(3) 0.48821(15) 0.0182(7) Uani 1 1 d . . . . .
S4 S 0.4459(4) 0.1653(3) 0.43339(15) 0.0197(7) Uani 1 1 d . . . . .
F1 F 0.7638(12) -0.0784(8) 0.1919(4) 0.046(2) Uani 1 1 d . . . . .
F2 F 0.6744(11) 0.0669(8) 0.1108(5) 0.045(2) Uani 1 1 d . . . . .
F3 F 0.8762(13) 0.0961(8) 0.1834(5) 0.053(3) Uani 1 1 d . . . . .
F4 F 0.9422(11) -0.0416(7) 0.1083(4) 0.040(2) Uani 1 1 d . . . . .
B1 B 0.815(2) 0.0130(15) 0.1474(8) 0.027(3) Uani 1 1 d . . . . .
F5 F 0.3252(14) 0.3928(7) 0.3196(5) 0.054(3) Uani 1 1 d . . . . .
F6 F 0.1346(10) 0.5130(8) 0.3750(4) 0.041(2) Uani 1 1 d . . . . .
F7 F 0.3045(11) 0.5932(7) 0.2973(4) 0.0332(19) Uani 1 1 d . . . . .
F8 F 0.4194(12) 0.5098(11) 0.3942(5) 0.069(3) Uani 1 1 d . . . . .
B2 B 0.298(2) 0.5005(16) 0.3473(7) 0.030(4) Uani 1 1 d . . . . .
O2 O -0.0019(13) 0.2449(10) 0.3500(6) 0.048(3) Uani 1 1 d . . . . .
N1S N 0.2698(15) 0.2553(11) 0.1059(6) 0.034(3) Uani 1 1 d . . . . .
C2S C 0.2765(16) 0.1690(12) 0.0785(6) 0.023(3) Uani 1 1 d . . . . .
C3S C 0.2859(19) 0.0602(12) 0.0446(7) 0.032(3) Uani 1 1 d . . . . .
H3SA H 0.380557 0.000940 0.063225 0.047 Uiso 1 1 calc R U . . .
H3SB H 0.307088 0.079083 -0.002165 0.047 Uiso 1 1 calc R U . . .
H3SC H 0.176329 0.026729 0.049865 0.047 Uiso 1 1 calc R U . . .
N4 N 0.2383(13) -0.1061(9) 0.3579(5) 0.019(2) Uani 1 1 d . . . . .
N4S N 0.7794(15) 0.7122(12) 0.4277(7) 0.042(3) Uani 1 1 d . . . . .
C5S C 0.7856(17) 0.6135(13) 0.4427(7) 0.028(3) Uani 1 1 d . . . . .
C6S C 0.7919(18) 0.4850(12) 0.4613(7) 0.030(3) Uani 1 1 d . . . . .
H6SA H 0.686105 0.457070 0.446127 0.045 Uiso 1 1 calc R U . . .
H6SB H 0.801027 0.470507 0.509193 0.045 Uiso 1 1 calc R U . . .
H6SC H 0.892706 0.440654 0.440985 0.045 Uiso 1 1 calc R U . . .
N5 N 0.4392(13) 0.0435(10) 0.3097(5) 0.021(2) Uani 1 1 d . . . . .
N6 N 0.1019(14) 0.1595(9) 0.3585(5) 0.021(2) Uani 1 1 d . . . . .
C10 C 0.1868(17) -0.1634(12) 0.4762(7) 0.025(3) Uani 1 1 d . . . . .
H10A H 0.295139 -0.218956 0.485951 0.030 Uiso 1 1 calc R U . . .
H10B H 0.096146 -0.188225 0.506498 0.030 Uiso 1 1 calc R U . . .
C11 C 0.1317(16) -0.1706(12) 0.4057(6) 0.022(3) Uani 1 1 d . . . . .
H11A H 0.141351 -0.256587 0.396191 0.026 Uiso 1 1 calc R U . . .
H11B H 0.008812 -0.135223 0.400172 0.026 Uiso 1 1 calc R U . . .
C12 C 0.1523(18) -0.1001(13) 0.2919(6) 0.027(3) Uani 1 1 d D . . . .
H12A H 0.046487 -0.040247 0.291159 0.033 Uiso 1 1 calc R U . . .
H12B H 0.116847 -0.179867 0.285244 0.033 Uiso 1 1 calc R U . . .
C13 C 0.2687(17) -0.0653(12) 0.2361(6) 0.028(3) Uani 1 1 d D . . . .
H13A H 0.360910 -0.133924 0.231174 0.034 Uiso 1 1 calc R U . . .
H13B H 0.199691 -0.052695 0.194920 0.034 Uiso 1 1 calc R U . . .
C14 C 0.3525(19) 0.0461(13) 0.2438(6) 0.031(3) Uani 1 1 d D . . . .
H14A H 0.263458 0.118024 0.238276 0.037 Uiso 1 1 calc R U . . .
H14B H 0.439542 0.053723 0.208807 0.037 Uiso 1 1 calc R U . . .
C15 C 0.4208(16) -0.1673(11) 0.3551(6) 0.0219(16) Uani 1 1 d D . . . .
H15A H 0.426105 -0.235159 0.326626 0.026 Uiso 1 1 calc R U . . .
H15B H 0.459741 -0.200714 0.399749 0.026 Uiso 1 1 calc R U . . .
C16 C 0.5418(16) -0.0777(11) 0.3279(6) 0.025(3) Uani 1 1 d D . . . .
H16A H 0.629843 -0.069835 0.361542 0.030 Uiso 1 1 calc R U . . .
H16B H 0.602610 -0.108451 0.288731 0.030 Uiso 1 1 calc R U . . .
C17 C 0.5493(16) 0.1434(11) 0.3057(6) 0.022(3) Uani 1 1 d . . . . .
H17A H 0.480439 0.218220 0.285965 0.026 Uiso 1 1 calc R U . . .
H17B H 0.648360 0.122341 0.276324 0.026 Uiso 1 1 calc R U . . .
C18 C 0.6167(16) 0.1670(12) 0.3713(6) 0.020(3) Uani 1 1 d . . . . .
H18A H 0.659288 0.246690 0.368098 0.024 Uiso 1 1 calc R U . . .
H18B H 0.715090 0.104470 0.384581 0.024 Uiso 1 1 calc R U . . .

loop_
_atom_site_aniso_label
_atom_site_aniso_U_11
_atom_site_aniso_U_22
_atom_site_aniso_U_33
_atom_site_aniso_U_23
_atom_site_aniso_U_13
_atom_site_aniso_U_12
Ni1 0.0117(12) 0.0154(12) 0.0171(12) -0.0025(9) 0.0007(9) -0.0020(9)
Fe1 0.0131(9) 0.0146(9) 0.0198(9) -0.0020(8) 0.0006(7) 0.0002(7)
S1 0.0114(15) 0.0195(16) 0.0217(16) -0.0036(12) -0.0003(12) -0.0029(13)
S2 0.0136(15) 0.0178(16) 0.0179(15) -0.0029(12) -0.0001(12) -0.0013(12)
O1 0.030(6) 0.025(6) 0.087(9) 0.003(6) -0.006(6) 0.000(5)
N1 0.016(6) 0.032(7) 0.020(6) -0.002(5) -0.001(4) 0.001(5)
N2 0.019(6) 0.010(5) 0.022(6) 0.000(4) 0.002(4) -0.001(4)
N3 0.017(6) 0.014(6) 0.037(7) -0.003(5) 0.001(5) 0.002(5)
C1 0.016(6) 0.027(7) 0.026(7) -0.004(6) -0.002(5) -0.007(5)
C2 0.022(7) 0.026(8) 0.027(7) -0.005(6) 0.001(6) -0.007(6)
C3 0.029(7) 0.017(7) 0.026(7) 0.000(5) 0.014(6) -0.001(6)
C4 0.041(9) 0.025(8) 0.016(7) 0.004(5) 0.003(6) -0.007(6)
C5 0.040(8) 0.021(7) 0.015(6) -0.001(5) 0.000(6) 0.001(6)
C6 0.020(4) 0.013(4) 0.031(4) -0.002(3) 0.000(3) 0.003(3)
C7 0.020(4) 0.013(4) 0.031(4) -0.002(3) 0.000(3) 0.003(3)
C8 0.015(5) 0.024(5) 0.028(5) -0.008(4) -0.002(4) -0.006(4)
C9 0.015(5) 0.024(5) 0.028(5) -0.008(4) -0.002(4) -0.006(4)
Ni2 0.0128(12) 0.0207(13) 0.0177(12) -0.0014(10) -0.0006(9) -0.0027(9)
Fe2 0.0162(9) 0.0175(10) 0.0183(9) -0.0011(8) 0.0004(8) -0.0004(7)
S3 0.0160(16) 0.0154(16) 0.0233(16) -0.0022(12) 0.0016(13) -0.0020(13)
S4 0.0178(17) 0.0190(17) 0.0226(16) -0.0008(12) 0.0017(13) -0.0039(13)
F1 0.046(6) 0.028(5) 0.059(6) 0.006(4) 0.031(5) 0.007(4)
F2 0.031(5) 0.035(5) 0.065(6) -0.006(5) -0.019(4) 0.012(4)
F3 0.058(6) 0.033(5) 0.071(7) -0.023(5) -0.018(5) -0.002(5)
F4 0.040(5) 0.033(5) 0.043(5) 0.001(4) 0.019(4) 0.005(4)
B1 0.024(8) 0.030(9) 0.026(8) -0.001(7) 0.002(7) 0.001(7)
F5 0.078(7) 0.018(5) 0.058(6) 0.006(4) 0.031(5) 0.009(5)
F6 0.025(5) 0.048(5) 0.050(5) -0.013(4) 0.011(4) -0.004(4)
F7 0.039(5) 0.030(5) 0.030(4) 0.001(4) -0.002(4) -0.007(4)
F8 0.034(6) 0.124(10) 0.050(6) 0.026(6) -0.027(5) -0.039(6)
B2 0.025(9) 0.043(11) 0.016(8) 0.003(7) 0.003(6) 0.010(7)
O2 0.024(6) 0.030(6) 0.085(9) 0.014(6) 0.000(6) 0.002(5)
N1S 0.028(7) 0.036(7) 0.038(7) -0.009(6) -0.002(6) 0.000(5)
C2S 0.019(7) 0.021(7) 0.025(7) -0.003(6) 0.001(5) 0.010(5)
C3S 0.033(8) 0.025(8) 0.037(9) -0.002(6) 0.001(7) -0.004(6)
N4 0.011(5) 0.015(6) 0.031(6) -0.007(4) 0.003(4) 0.000(4)
N4S 0.017(7) 0.035(8) 0.072(10) -0.005(7) 0.004(6) 0.001(6)
C5S 0.014(7) 0.027(9) 0.041(9) -0.001(6) 0.002(6) 0.002(6)
C6S 0.027(8) 0.032(8) 0.030(8) 0.002(6) 0.003(6) -0.005(6)
N5 0.018(6) 0.028(6) 0.015(5) -0.001(4) -0.004(4) 0.001(5)
N6 0.024(6) 0.011(6) 0.029(6) 0.002(4) 0.002(5) -0.003(5)
C10 0.021(7) 0.019(7) 0.035(8) 0.001(6) 0.002(6) -0.001(6)
C11 0.018(7) 0.024(7) 0.026(7) -0.007(6) 0.004(5) -0.010(6)
C12 0.026(8) 0.031(8) 0.028(7) -0.015(6) 0.007(6) -0.005(6)
C13 0.027(8) 0.040(9) 0.018(7) -0.005(6) -0.008(6) -0.004(7)
C14 0.030(8) 0.046(9) 0.017(7) -0.007(6) -0.002(6) -0.003(7)
C15 0.020(4) 0.013(4) 0.031(4) -0.002(3) 0.000(3) 0.003(3)
C16 0.023(7) 0.026(8) 0.022(7) 0.002(6) 0.002(6) 0.004(6)
C17 0.021(7) 0.020(7) 0.023(7) 0.006(5) 0.003(5) -0.002(6)
C18 0.015(7) 0.021(7) 0.025(7) 0.002(5) 0.009(5) -0.003(5)

loop_
_atom_type_symbol
_atom_type_description
_atom_type_scat_dispersion_real
_atom_type_scat_dispersion_imag
_atom_type_scat_source
C C 0.0033 0.0016 'International Tables Vol C Tables 4.2.6.8 and 6.1.1.4'
H H 0.0000 0.0000 'International Tables Vol C Tables 4.2.6.8 and 6.1.1.4'
B B 0.0013 0.0007 'International Tables Vol C Tables 4.2.6.8 and 6.1.1.4'
F F 0.0171 0.0103 'International Tables Vol C Tables 4.2.6.8 and 6.1.1.4'
Fe Fe 0.3463 0.8444 'International Tables Vol C Tables 4.2.6.8 and 6.1.1.4'
N N 0.0061 0.0033 'International Tables Vol C Tables 4.2.6.8 and 6.1.1.4'
Ni Ni 0.3393 1.1124 'International Tables Vol C Tables 4.2.6.8 and 6.1.1.4'
O O 0.0106 0.0060 'International Tables Vol C Tables 4.2.6.8 and 6.1.1.4'
S S 0.1246 0.1234 'International Tables Vol C Tables 4.2.6.8 and 6.1.1.4'

loop_
_geom_angle_atom_site_label_1
_geom_angle_atom_site_label_2
_geom_angle_atom_site_label_3
_geom_angle
_geom_angle_site_symmetry_1
_geom_angle_site_symmetry_3
_geom_angle_publ_flag
Fe1 Ni1 Fe1 180.0 . 2_765 ?
S1 Ni1 Fe1 48.67(8) 2_765 2_765 ?
S1 Ni1 Fe1 131.33(8) . 2_765 ?
S1 Ni1 Fe1 48.67(8) . . ?
S1 Ni1 Fe1 131.33(8) 2_765 . ?
S1 Ni1 S1 180.0 2_765 . ?
S2 Ni1 Fe1 48.41(8) 2_765 2_765 ?
S2 Ni1 Fe1 131.59(8) 2_765 . ?
S2 Ni1 Fe1 131.59(8) . 2_765 ?
S2 Ni1 Fe1 48.41(8) . . ?
S2 Ni1 S1 95.16(11) 2_765 . ?
S2 Ni1 S1 84.84(11) . . ?
S2 Ni1 S1 95.16(11) . 2_765 ?
S2 Ni1 S1 84.84(11) 2_765 2_765 ?
S2 Ni1 S2 180.0 . 2_765 ?
S1 Fe1 Ni1 47.80(8) . . ?
S2 Fe1 Ni1 47.71(9) . . ?
S2 Fe1 S1 83.57(12) . . ?
N1 Fe1 Ni1 104.8(3) . . ?
N1 Fe1 S1 88.5(3) . . ?
N1 Fe1 S2 146.5(3) . . ?
N1 Fe1 N2 80.0(4) . . ?
N2 Fe1 Ni1 104.2(3) . . ?
N2 Fe1 S1 145.8(3) . . ?
N2 Fe1 S2 88.5(3) . . ?
N3 Fe1 Ni1 135.4(4) . . ?
N3 Fe1 S1 105.8(4) . . ?
N3 Fe1 S2 103.4(4) . . ?
N3 Fe1 N1 110.1(5) . . ?
N3 Fe1 N2 108.4(5) . . ?
Ni1 S1 Fe1 83.53(11) . . ?
C1 S1 Ni1 109.8(4) . . ?
C1 S1 Fe1 99.7(4) . . ?
Ni1 S2 Fe1 83.88(11) . . ?
C9 S2 Ni1 109.3(4) . . ?
C9 S2 Fe1 99.9(4) . . ?
C2 N1 Fe1 111.8(8) . . ?
C3 N1 Fe1 112.0(8) . . ?
C3 N1 C2 107.8(10) . . ?
C6 N1 Fe1 103.2(7) . . ?
C6 N1 C2 111.9(10) . . ?
C6 N1 C3 110.2(10) . . ?
C5 N2 Fe1 111.3(8) . . ?
C5 N2 C7 110.7(9) . . ?
C7 N2 Fe1 102.5(7) . . ?
C8 N2 Fe1 112.5(7) . . ?
C8 N2 C5 107.8(9) . . ?
C8 N2 C7 112.0(9) . . ?
O1 N3 Fe1 159.8(11) . . ?
S1 C1 H1A 109.9 . . ?
S1 C1 H1B 109.9 . . ?
H1A C1 H1B 108.3 . . ?
C2 C1 S1 108.8(9) . . ?
C2 C1 H1A 109.9 . . ?
C2 C1 H1B 109.9 . . ?
N1 C2 H2A 109.0 . . ?
N1 C2 H2B 109.0 . . ?
C1 C2 N1 112.8(10) . . ?
C1 C2 H2A 109.0 . . ?
C1 C2 H2B 109.0 . . ?
H2A C2 H2B 107.8 . . ?
N1 C3 H3A 109.1 . . ?
N1 C3 H3B 109.1 . . ?
N1 C3 C4 112.4(10) . . ?
H3A C3 H3B 107.8 . . ?
C4 C3 H3A 109.1 . . ?
C4 C3 H3B 109.1 . . ?
C3 C4 H4A 108.6 . . ?
C3 C4 H4B 108.6 . . ?
C3 C4 C5 114.8(10) . . ?
H4A C4 H4B 107.5 . . ?
C5 C4 H4A 108.6 . . ?
C5 C4 H4B 108.6 . . ?
N2 C5 C4 112.8(10) . . ?
N2 C5 H5A 109.0 . . ?
N2 C5 H5B 109.0 . . ?
C4 C5 H5A 109.0 . . ?
C4 C5 H5B 109.0 . . ?
H5A C5 H5B 107.8 . . ?
N1 C6 H6A 109.5 . . ?
N1 C6 H6B 109.5 . . ?
N1 C6 C7 110.8(10) . . ?
H6A C6 H6B 108.1 . . ?
C7 C6 H6A 109.5 . . ?
C7 C6 H6B 109.5 . . ?
N2 C7 C6 110.1(10) . . ?
N2 C7 H7A 109.6 . . ?
N2 C7 H7B 109.6 . . ?
C6 C7 H7A 109.6 . . ?
C6 C7 H7B 109.6 . . ?
H7A C7 H7B 108.2 . . ?
N2 C8 H8A 109.1 . . ?
N2 C8 H8B 109.1 . . ?
N2 C8 C9 112.3(10) . . ?
H8A C8 H8B 107.9 . . ?
C9 C8 H8A 109.1 . . ?
C9 C8 H8B 109.1 . . ?
S2 C9 H9A 109.7 . . ?
S2 C9 H9B 109.7 . . ?
C8 C9 S2 109.7(8) . . ?
C8 C9 H9A 109.7 . . ?
C8 C9 H9B 109.7 . . ?
H9A C9 H9B 108.2 . . ?
Fe2 Ni2 Fe2 180.0 2_656 . ?
S3 Ni2 Fe2 131.02(9) 2_656 . ?
S3 Ni2 Fe2 48.98(9) 2_656 2_656 ?
S3 Ni2 Fe2 48.98(9) . . ?
S3 Ni2 Fe2 131.02(9) . 2_656 ?
S3 Ni2 S3 180.0 2_656 . ?
S4 Ni2 Fe2 131.37(9) . 2_656 ?
S4 Ni2 Fe2 131.37(9) 2_656 . ?
S4 Ni2 Fe2 48.63(9) 2_656 2_656 ?
S4 Ni2 Fe2 48.63(9) . . ?
S4 Ni2 S3 83.89(11) . . ?
S4 Ni2 S3 96.11(11) . 2_656 ?
S4 Ni2 S3 96.11(11) 2_656 . ?
S4 Ni2 S3 83.89(11) 2_656 2_656 ?
S4 Ni2 S4 180.00(16) 2_656 . ?
S3 Fe2 Ni2 47.96(9) . . ?
S4 Fe2 Ni2 47.90(9) . . ?
S4 Fe2 S3 82.50(13) . . ?
N4 Fe2 Ni2 102.3(3) . . ?
N4 Fe2 S3 87.8(3) . . ?
N4 Fe2 S4 145.1(3) . . ?
N4 Fe2 N5 79.8(4) . . ?
N5 Fe2 Ni2 102.0(3) . . ?
N5 Fe2 S3 144.1(3) . . ?
N5 Fe2 S4 88.7(3) . . ?
N6 Fe2 Ni2 139.2(4) . . ?
N6 Fe2 S3 108.4(4) . . ?
N6 Fe2 S4 104.7(4) . . ?
N6 Fe2 N4 110.1(5) . . ?
N6 Fe2 N5 107.5(5) . . ?
Ni2 S3 Fe2 83.07(11) . . ?
C10 S3 Ni2 109.7(4) . . ?
C10 S3 Fe2 100.2(4) . . ?
Ni2 S4 Fe2 83.46(12) . . ?
C18 S4 Ni2 109.2(4) . . ?
C18 S4 Fe2 99.5(4) . . ?
F2 B1 F1 109.4(12) . . ?
F2 B1 F4 111.4(12) . . ?
F3 B1 F1 107.6(12) . . ?
F3 B1 F2 109.8(13) . . ?
F3 B1 F4 111.5(13) . . ?
F4 B1 F1 107.1(12) . . ?
F5 B2 F6 108.6(13) . . ?
F5 B2 F7 108.1(12) . . ?
F5 B2 F8 112.7(13) . . ?
F6 B2 F7 108.8(12) . . ?
F8 B2 F6 109.6(12) . . ?
F8 B2 F7 109.0(14) . . ?
N1S C2S C3S 179.5(16) . . ?
C2S C3S H3SA 109.5 . . ?
C2S C3S H3SB 109.5 . . ?
C2S C3S H3SC 109.5 . . ?
H3SA C3S H3SB 109.5 . . ?
H3SA C3S H3SC 109.5 . . ?
H3SB C3S H3SC 109.5 . . ?
C11 N4 Fe2 112.3(7) . . ?
C11 N4 C12 107.3(9) . . ?
C11 N4 C15 112.4(10) . . ?
C12 N4 Fe2 112.1(8) . . ?
C15 N4 Fe2 102.4(7) . . ?
C15 N4 C12 110.4(10) . . ?
N4S C5S C6S 179.0(17) . . ?
C5S C6S H6SA 109.5 . . ?
C5S C6S H6SB 109.5 . . ?
C5S C6S H6SC 109.5 . . ?
H6SA C6S H6SB 109.5 . . ?
H6SA C6S H6SC 109.5 . . ?
H6SB C6S H6SC 109.5 . . ?
C14 N5 Fe2 113.0(8) . . ?
C16 N5 Fe2 101.7(7) . . ?
C16 N5 C14 111.1(10) . . ?
C17 N5 Fe2 111.6(8) . . ?
C17 N5 C14 107.1(10) . . ?
C17 N5 C16 112.4(9) . . ?
O2 N6 Fe2 165.5(11) . . ?
S3 C10 H10A 109.8 . . ?
S3 C10 H10B 109.8 . . ?
H10A C10 H10B 108.3 . . ?
C11 C10 S3 109.3(9) . . ?
C11 C10 H10A 109.8 . . ?
C11 C10 H10B 109.8 . . ?
N4 C11 C10 112.4(10) . . ?
N4 C11 H11A 109.1 . . ?
N4 C11 H11B 109.1 . . ?
C10 C11 H11A 109.1 . . ?
C10 C11 H11B 109.1 . . ?
H11A C11 H11B 107.9 . . ?
N4 C12 H12A 109.0 . . ?
N4 C12 H12B 109.0 . . ?
N4 C12 C13 112.7(10) . . ?
H12A C12 H12B 107.8 . . ?
C13 C12 H12A 109.0 . . ?
C13 C12 H12B 109.0 . . ?
C12 C13 H13A 108.4 . . ?
C12 C13 H13B 108.4 . . ?
H13A C13 H13B 107.5 . . ?
C14 C13 C12 115.3(11) . . ?
C14 C13 H13A 108.4 . . ?
C14 C13 H13B 108.4 . . ?
N5 C14 H14A 109.1 . . ?
N5 C14 H14B 109.1 . . ?
C13 C14 N5 112.6(11) . . ?
C13 C14 H14A 109.1 . . ?
C13 C14 H14B 109.1 . . ?
H14A C14 H14B 107.8 . . ?
N4 C15 H15A 109.5 . . ?
N4 C15 H15B 109.5 . . ?
N4 C15 C16 110.7(10) . . ?
H15A C15 H15B 108.1 . . ?
C16 C15 H15A 109.5 . . ?
C16 C15 H15B 109.5 . . ?
N5 C16 C15 110.0(10) . . ?
N5 C16 H16A 109.7 . . ?
N5 C16 H16B 109.7 . . ?
C15 C16 H16A 109.7 . . ?
C15 C16 H16B 109.7 . . ?
H16A C16 H16B 108.2 . . ?
N5 C17 H17A 109.0 . . ?
N5 C17 H17B 109.0 . . ?
N5 C17 C18 112.9(10) . . ?
H17A C17 H17B 107.8 . . ?
C18 C17 H17A 109.0 . . ?
C18 C17 H17B 109.0 . . ?
S4 C18 H18A 109.5 . . ?
S4 C18 H18B 109.5 . . ?
C17 C18 S4 110.5(9) . . ?
C17 C18 H18A 109.5 . . ?
C17 C18 H18B 109.5 . . ?
H18A C18 H18B 108.1 . . ?

loop_
_geom_bond_atom_site_label_1
_geom_bond_atom_site_label_2
_geom_bond_distance
_geom_bond_site_symmetry_2
_geom_bond_publ_flag
Ni1 Fe1 2.9558(17) 2_765 ?
Ni1 Fe1 2.9558(17) . ?
Ni1 S1 2.204(3) 2_765 ?
Ni1 S1 2.204(3) . ?
Ni1 S2 2.199(3) 2_765 ?
Ni1 S2 2.199(3) . ?
Fe1 S1 2.234(3) . ?
Fe1 S2 2.223(3) . ?
Fe1 N1 2.002(11) . ?
Fe1 N2 2.011(10) . ?
Fe1 N3 1.687(10) . ?
S1 C1 1.841(13) . ?
S2 C9 1.832(12) . ?
O1 N3 1.161(13) . ?
N1 C2 1.512(16) . ?
N1 C3 1.499(15) . ?
N1 C6 1.498(16) . ?
N2 C5 1.505(16) . ?
N2 C7 1.509(15) . ?
N2 C8 1.497(15) . ?
C1 H1A 0.9900 . ?
C1 H1B 0.9900 . ?
C1 C2 1.490(17) . ?
C2 H2A 0.9900 . ?
C2 H2B 0.9900 . ?
C3 H3A 0.9900 . ?
C3 H3B 0.9900 . ?
C3 C4 1.512(14) . ?
C4 H4A 0.9900 . ?
C4 H4B 0.9900 . ?
C4 C5 1.518(14) . ?
C5 H5A 0.9900 . ?
C5 H5B 0.9900 . ?
C6 H6A 0.9900 . ?
C6 H6B 0.9900 . ?
C6 C7 1.527(15) . ?
C7 H7A 0.9900 . ?
C7 H7B 0.9900 . ?
C8 H8A 0.9900 . ?
C8 H8B 0.9900 . ?
C8 C9 1.508(17) . ?
C9 H9A 0.9900 . ?
C9 H9B 0.9900 . ?
Ni2 Fe2 2.9480(18) 2_656 ?
Ni2 Fe2 2.9481(18) . ?
Ni2 S3 2.206(3) . ?
Ni2 S3 2.206(3) 2_656 ?
Ni2 S4 2.202(3) . ?
Ni2 S4 2.202(3) 2_656 ?
Fe2 S3 2.241(3) . ?
Fe2 S4 2.227(4) . ?
Fe2 N4 2.009(10) . ?
Fe2 N5 2.012(10) . ?
Fe2 N6 1.671(11) . ?
S3 C10 1.824(13) . ?
S4 C18 1.835(12) . ?
F1 B1 1.409(18) . ?
F2 B1 1.371(18) . ?
F3 B1 1.367(18) . ?
F4 B1 1.380(17) . ?
F5 B2 1.363(19) . ?
F6 B2 1.388(18) . ?
F7 B2 1.402(18) . ?
F8 B2 1.367(18) . ?
O2 N6 1.169(14) . ?
N1S C2S 1.150(16) . ?
C2S C3S 1.441(18) . ?
C3S H3SA 0.9800 . ?
C3S H3SB 0.9800 . ?
C3S H3SC 0.9800 . ?
N4 C11 1.485(15) . ?
N4 C12 1.500(16) . ?
N4 C15 1.497(15) . ?
N4S C5S 1.118(18) . ?
C5S C6S 1.453(19) . ?
C6S H6SA 0.9800 . ?
C6S H6SB 0.9800 . ?
C6S H6SC 0.9800 . ?
N5 C14 1.505(15) . ?
N5 C16 1.501(16) . ?
N5 C17 1.496(15) . ?
C10 H10A 0.9900 . ?
C10 H10B 0.9900 . ?
C10 C11 1.515(18) . ?
C11 H11A 0.9900 . ?
C11 H11B 0.9900 . ?
C12 H12A 0.9900 . ?
C12 H12B 0.9900 . ?
C12 C13 1.512(14) . ?
C13 H13A 0.9900 . ?
C13 H13B 0.9900 . ?
C13 C14 1.504(15) . ?
C14 H14A 0.9900 . ?
C14 H14B 0.9900 . ?
C15 H15A 0.9900 . ?
C15 H15B 0.9900 . ?
C15 C16 1.537(15) . ?
C16 H16A 0.9900 . ?
C16 H16B 0.9900 . ?
C17 H17A 0.9900 . ?
C17 H17B 0.9900 . ?
C17 C18 1.496(17) . ?
C18 H18A 0.9900 . ?
C18 H18B 0.9900 . ?

loop_
_geom_torsion_atom_site_label_1
_geom_torsion_atom_site_label_2
_geom_torsion_atom_site_label_3
_geom_torsion_atom_site_label_4
_geom_torsion
_geom_torsion_site_symmetry_1
_geom_torsion_site_symmetry_2
_geom_torsion_site_symmetry_3
_geom_torsion_site_symmetry_4
_geom_torsion_publ_flag
Ni1 Fe1 N3 O1 -8(3) . . . . ?
Ni1 S1 C1 C2 112.6(8) . . . . ?
Ni1 S2 C9 C8 -111.8(8) . . . . ?
Fe1 S1 C1 C2 26.0(9) . . . . ?
Fe1 S2 C9 C8 -24.9(9) . . . . ?
Fe1 N1 C2 C1 45.3(13) . . . . ?
Fe1 N1 C3 C4 -70.9(12) . . . . ?
Fe1 N1 C6 C7 36.9(11) . . . . ?
Fe1 N2 C5 C4 70.4(12) . . . . ?
Fe1 N2 C7 C6 -38.8(11) . . . . ?
Fe1 N2 C8 C9 -43.6(12) . . . . ?
S1 Fe1 N3 O1 -53(3) . . . . ?
S1 C1 C2 N1 -46.5(13) . . . . ?
S2 Fe1 N3 O1 34(3) . . . . ?
N1 Fe1 N3 O1 -147(3) . . . . ?
N1 C3 C4 C5 50.6(16) . . . . ?
N1 C6 C7 N2 1.4(14) . . . . ?
N2 Fe1 N3 O1 127(3) . . . . ?
N2 C8 C9 S2 44.7(13) . . . . ?
C2 N1 C3 C4 165.8(11) . . . . ?
C2 N1 C6 C7 157.3(10) . . . . ?
C3 N1 C2 C1 168.7(11) . . . . ?
C3 N1 C6 C7 -82.8(13) . . . . ?
C3 C4 C5 N2 -50.8(16) . . . . ?
C5 N2 C7 C6 80.0(13) . . . . ?
C5 N2 C8 C9 -166.7(11) . . . . ?
C6 N1 C2 C1 -69.9(14) . . . . ?
C6 N1 C3 C4 43.4(14) . . . . ?
C7 N2 C5 C4 -43.0(14) . . . . ?
C7 N2 C8 C9 71.3(13) . . . . ?
C8 N2 C5 C4 -165.8(11) . . . . ?
C8 N2 C7 C6 -159.7(10) . . . . ?
Ni2 Fe2 N6 O2 24(4) . . . . ?
Ni2 S3 C10 C11 -109.1(8) . . . . ?
Ni2 S4 C18 C17 107.8(8) . . . . ?
Fe2 S3 C10 C11 -22.9(9) . . . . ?
Fe2 S4 C18 C17 21.5(9) . . . . ?
Fe2 N4 C11 C10 -46.3(12) . . . . ?
Fe2 N4 C12 C13 70.8(12) . . . . ?
Fe2 N4 C15 C16 -37.2(11) . . . . ?
Fe2 N5 C14 C13 -69.2(13) . . . . ?
Fe2 N5 C16 C15 40.4(11) . . . . ?
Fe2 N5 C17 C18 44.8(12) . . . . ?
S3 Fe2 N6 O2 70(4) . . . . ?
S3 C10 C11 N4 44.9(13) . . . . ?
S4 Fe2 N6 O2 -17(4) . . . . ?
N4 Fe2 N6 O2 164(4) . . . . ?
N4 C12 C13 C14 -51.0(16) . . . . ?
N4 C15 C16 N5 -2.3(14) . . . . ?
N5 Fe2 N6 O2 -111(4) . . . . ?
N5 C17 C18 S4 -43.2(13) . . . . ?
C11 N4 C12 C13 -165.5(11) . . . . ?
C11 N4 C15 C16 -157.9(10) . . . . ?
C12 N4 C11 C10 -169.9(11) . . . . ?
C12 N4 C15 C16 82.3(12) . . . . ?
C12 C13 C14 N5 49.8(17) . . . . ?
C14 N5 C16 C15 -80.1(12) . . . . ?
C14 N5 C17 C18 168.9(11) . . . . ?
C15 N4 C11 C10 68.5(13) . . . . ?
C15 N4 C12 C13 -42.7(14) . . . . ?
C16 N5 C14 C13 44.4(15) . . . . ?
C16 N5 C17 C18 -68.8(13) . . . . ?
C17 N5 C14 C13 167.5(11) . . . . ?
C17 N5 C16 C15 159.9(10) . . . . ?

loop_
_twin_individual_id
_twin_individual_mass_fraction_refined
1 0.54635
2 0.45365
